data_2218396
loop_
_publ_author_name
'Tang, Si-Ping'
'Kuang, Dai-Zhi'
'Feng, Yong-Lan'
'Li, Wei'
'Chen, Zhi-Min'

_publ_section_title
;
 3-[4-(Dimethylamino)phenyl]-1-(2-pyrrolyl)prop-2-en-1-one
;
_journal_coeditor_code EZ2122
_journal_issue 6
_journal_name_full 'Acta Crystallographica Section E'
_journal_page_first o1123
_journal_paper_doi 10.1107/S1600536808014700
_journal_volume 64
_journal_year 2008
_chemical_formula_iupac 'C15 H16 N2 O'
_chemical_formula_moiety 'C15 H16 N2 O'
_chemical_formula_sum 'C15 H16 N2 O'
_chemical_formula_weight 240.30
_chemical_name_systematic
;
3-[4-(Dimethylamino)phenyl]-1-(2-pyrrolyl)prop-2-en-1-one
;
_space_group_IT_number 14
_symmetry_cell_setting monoclinic
_symmetry_space_group_name_Hall '-P 2ybc'
_symmetry_space_group_name_H-M 'P 1 21/c 1'
_atom_sites_solution_hydrogens geom
_atom_sites_solution_primary direct
_atom_sites_solution_secondary difmap
_audit_creation_method SHELXL-97
_cell_angle_alpha 90.00
_cell_angle_beta 112.294(2)
_cell_angle_gamma 90.00
_cell_formula_units_Z 4
_cell_length_a 11.0864(16)
_cell_length_b 12.0412(17)
_cell_length_c 10.6169(16)
_cell_measurement_reflns_used 1115
_cell_measurement_temperature 293(2)
_cell_measurement_theta_max 23.39
_cell_measurement_theta_min 2.61
_cell_volume 1311.3(3)
_computing_cell_refinement 'SAINT (Bruker, 2002)'
_computing_data_collection 'SMART (Bruker, 2002)'
_computing_data_reduction 'SAINT (Bruker, 2002)'
_computing_molecular_graphics 'SHELXTL (Sheldrick, 2008)'
_computing_publication_material 'SHELXTL (Sheldrick, 2008)'
_computing_structure_refinement 'SHELXL97 (Sheldrick, 2008)'
_computing_structure_solution 'SHELXS97 (Sheldrick, 2008)'
_diffrn_ambient_temperature 293(2)
_diffrn_measured_fraction_theta_full 0.997
_diffrn_measured_fraction_theta_max 0.997
_diffrn_measurement_device_type 'Bruker APEX area-detector'
_diffrn_measurement_method '\f and \w'
_diffrn_radiation_monochromator graphite
_diffrn_radiation_source 'fine-focus sealed tube'
_diffrn_radiation_type MoK\a
_diffrn_radiation_wavelength 0.71073
_diffrn_reflns_av_R_equivalents 0.0397
_diffrn_reflns_av_sigmaI/netI 0.0507
_diffrn_reflns_limit_h_max 13
_diffrn_reflns_limit_h_min -13
_diffrn_reflns_limit_k_max 9
_diffrn_reflns_limit_k_min -14
_diffrn_reflns_limit_l_max 13
_diffrn_reflns_limit_l_min -10
_diffrn_reflns_number 6889
_diffrn_reflns_theta_full 25.99
_diffrn_reflns_theta_max 25.99
_diffrn_reflns_theta_min 2.61
_diffrn_standards_number 0
_exptl_absorpt_coefficient_mu 0.078
_exptl_absorpt_correction_T_max 0.991
_exptl_absorpt_correction_T_min 0.985
_exptl_absorpt_correction_type multi-scan
_exptl_absorpt_process_details '(SADABS; Sheldrick, 1996)'
_exptl_crystal_colour Orange
_exptl_crystal_density_diffrn 1.217
_exptl_crystal_density_method 'not measured'
_exptl_crystal_description Block
_exptl_crystal_F_000 512
_exptl_crystal_size_max 0.20
_exptl_crystal_size_mid 0.18
_exptl_crystal_size_min 0.17
_refine_diff_density_max 0.127
_refine_diff_density_min -0.154
_refine_ls_extinction_method none
_refine_ls_goodness_of_fit_ref 1.093
_refine_ls_hydrogen_treatment constr
_refine_ls_matrix_type full
_refine_ls_number_parameters 165
_refine_ls_number_reflns 2568
_refine_ls_number_restraints 0
_refine_ls_restrained_S_all 1.093
_refine_ls_R_factor_all 0.1042
_refine_ls_R_factor_gt 0.0652
_refine_ls_shift/su_max_lt 0.001
_refine_ls_shift/su_mean 0.000
_refine_ls_structure_factor_coef Fsqd
_refine_ls_weighting_details 'calc w=1/[\s^2^(Fo^2^)+(0.0637P)^2^+0.0839P] where P=(Fo^2^+2Fc^2^)/3'
_refine_ls_weighting_scheme calc
_refine_ls_wR_factor_gt 0.1380
_refine_ls_wR_factor_ref 0.1586
_reflns_number_gt 1654
_reflns_number_total 2568
_reflns_threshold_expression I>2\s(I)
_cod_data_source_file ez2122.cif
_cod_data_source_block I
_cod_depositor_comments
;
The following automatic conversions were performed:
'_exptl_absorpt_correction_type' value 'Multi-scan' changed to
'multi-scan' according to
'/home/saulius/struct/CIF-dictionaries/cif_core.dic' dictionary named
'cif_core.dic' version 2.4.1 from 2010-06-29.

Automatic conversion script
Id: cif_fix_enum 1527 2010-12-29 10:47:43Z saulius 

The following automatic conversions were performed:

'_exptl_absorpt_correction_type' value 'Multi-scan' changed to
'multi-scan' according to
/home/saulius/struct/CIF-dictionaries/cif_core.dic dictionary named
'cif_core.dic' version 2.4.1 from 2010-06-29.

Automatic conversion script
Id: cif_fix_values 1715 2011-07-08 13:25:40Z adriana 
;
_cod_original_sg_symbol_H-M 'P 21/c'
_cod_database_code 2218396
_cod_database_fobs_code 2218396

loop_
_symmetry_equiv_pos_as_xyz
'x, y, z'
'-x, y+1/2, -z+1/2'
'-x, -y, -z'
'x, -y-1/2, z-1/2'

loop_
_atom_site_type_symbol
_atom_site_label
_atom_site_fract_x
_atom_site_fract_y
_atom_site_fract_z
_atom_site_U_iso_or_equiv
_atom_site_adp_type
_atom_site_calc_flag
_atom_site_refinement_flags
_atom_site_occupancy
O O1 0.39484(17) 0.01511(13) 0.82369(16) 0.0848(6) Uani d . 1
N N1 0.53628(17) 0.17431(15) 1.00559(18) 0.0683(6) Uani d . 1
H H1A 0.5418 0.1100 1.0427 0.082 Uiso calc R 1
N N2 -0.1228(2) 0.10473(18) 0.0104(2) 0.0821(6) Uani d . 1
C C1 0.4663(2) 0.19776(18) 0.8722(2) 0.0583(6) Uani d . 1
C C2 0.4841(2) 0.30924(19) 0.8553(3) 0.0726(7) Uani d . 1
H H2 0.4480 0.3488 0.7744 0.087 Uiso calc R 1
C C3 0.5650(2) 0.3521(2) 0.9796(3) 0.0831(8) Uani d . 1
H H3 0.5933 0.4252 0.9977 0.100 Uiso calc R 1
C C4 0.5953(3) 0.2667(2) 1.0701(3) 0.0823(8) Uani d . 1
H H4 0.6483 0.2716 1.1619 0.099 Uiso calc R 1
C C5 0.3924(2) 0.11169(19) 0.7811(2) 0.0621(6) Uani d . 1
C C6 0.3125(2) 0.14088(19) 0.6406(2) 0.0628(6) Uani d . 1
H H6 0.3205 0.2111 0.6082 0.075 Uiso calc R 1
C C7 0.2285(2) 0.06891(18) 0.5581(2) 0.0642(6) Uani d . 1
H H7 0.2257 0.0000 0.5965 0.077 Uiso calc R 1
C C8 0.1409(2) 0.08166(17) 0.4178(2) 0.0581(6) Uani d . 1
C C9 0.0498(3) -0.00039(19) 0.3551(3) 0.0776(7) Uani d . 1
H H9 0.0479 -0.0632 0.4052 0.093 Uiso calc R 1
C C10 -0.0371(2) 0.0067(2) 0.2234(2) 0.0768(7) Uani d . 1
H H10 -0.0960 -0.0509 0.1868 0.092 Uiso calc R 1
C C11 -0.0389(2) 0.09835(19) 0.1430(2) 0.0623(6) Uani d . 1
C C12 0.0526(2) 0.18180(18) 0.2049(2) 0.0666(6) Uani d . 1
H H12 0.0547 0.2448 0.1550 0.080 Uiso calc R 1
C C13 0.1389(2) 0.17297(17) 0.3365(2) 0.0635(6) Uani d . 1
H H13 0.1984 0.2300 0.3733 0.076 Uiso calc R 1
C C14 -0.2165(3) 0.0175(2) -0.0521(3) 0.0945(9) Uani d . 1
H H14A -0.1716 -0.0517 -0.0454 0.142 Uiso calc R 1
H H14B -0.2642 0.0350 -0.1462 0.142 Uiso calc R 1
H H14C -0.2759 0.0115 -0.0061 0.142 Uiso calc R 1
C C15 -0.1296(3) 0.2014(3) -0.0725(3) 0.1092(10) Uani d . 1
H H15A -0.1863 0.2556 -0.0575 0.164 Uiso calc R 1
H H15B -0.1630 0.1804 -0.1667 0.164 Uiso calc R 1
H H15C -0.0440 0.2325 -0.0482 0.164 Uiso calc R 1

loop_
_atom_site_aniso_label
_atom_site_aniso_U_11
_atom_site_aniso_U_22
_atom_site_aniso_U_33
_atom_site_aniso_U_12
_atom_site_aniso_U_13
_atom_site_aniso_U_23
O1 0.1096(14) 0.0608(11) 0.0631(11) -0.0019(9) 0.0093(9) 0.0103(8)
N1 0.0763(13) 0.0619(12) 0.0593(12) -0.0020(10) 0.0172(10) 0.0020(9)
N2 0.0801(14) 0.0857(15) 0.0640(14) 0.0035(11) 0.0088(11) 0.0010(11)
C1 0.0588(12) 0.0576(14) 0.0562(13) 0.0046(10) 0.0192(11) 0.0052(11)
C2 0.0758(15) 0.0639(16) 0.0775(18) 0.0004(12) 0.0285(14) 0.0081(12)
C3 0.0896(18) 0.0669(16) 0.093(2) -0.0156(14) 0.0349(16) -0.0078(16)
C4 0.0858(18) 0.0832(19) 0.0690(17) -0.0157(15) 0.0194(14) -0.0152(15)
C5 0.0649(14) 0.0598(14) 0.0585(14) 0.0063(11) 0.0199(11) 0.0057(11)
C6 0.0656(13) 0.0544(13) 0.0620(14) 0.0034(11) 0.0170(12) 0.0068(11)
C7 0.0714(14) 0.0535(13) 0.0654(15) 0.0062(11) 0.0233(13) 0.0068(11)
C8 0.0620(13) 0.0502(13) 0.0600(14) 0.0041(10) 0.0207(11) 0.0024(10)
C9 0.0934(18) 0.0617(15) 0.0680(17) -0.0140(13) 0.0195(14) 0.0066(12)
C10 0.0816(17) 0.0723(17) 0.0676(17) -0.0216(13) 0.0182(14) -0.0045(13)
C11 0.0607(13) 0.0655(15) 0.0574(14) 0.0096(11) 0.0188(11) -0.0016(11)
C12 0.0732(15) 0.0580(14) 0.0633(15) 0.0044(12) 0.0199(13) 0.0104(11)
C13 0.0623(13) 0.0550(14) 0.0662(15) -0.0023(10) 0.0164(12) 0.0014(11)
C14 0.0762(17) 0.115(2) 0.0791(19) -0.0055(16) 0.0143(15) -0.0205(16)
C15 0.116(2) 0.114(2) 0.0713(19) 0.0082(19) 0.0052(17) 0.0173(17)

loop_
_atom_type_symbol
_atom_type_description
_atom_type_scat_dispersion_real
_atom_type_scat_dispersion_imag
_atom_type_scat_source
C C 0.0033 0.0016 'International Tables Vol C Tables 4.2.6.8 and 6.1.1.4'
H H 0.0000 0.0000 'International Tables Vol C Tables 4.2.6.8 and 6.1.1.4'
N N 0.0061 0.0033 'International Tables Vol C Tables 4.2.6.8 and 6.1.1.4'
O O 0.0106 0.0060 'International Tables Vol C Tables 4.2.6.8 and 6.1.1.4'

loop_
_geom_angle_atom_site_label_1
_geom_angle_atom_site_label_2
_geom_angle_atom_site_label_3
_geom_angle
C4 N1 C1 109.6(2)
C4 N1 H1A 125.2
C1 N1 H1A 125.2
C11 N2 C15 122.1(2)
C11 N2 C14 121.4(2)
C15 N2 C14 116.3(2)
N1 C1 C2 106.5(2)
N1 C1 C5 120.2(2)
C2 C1 C5 133.3(2)
C1 C2 C3 108.2(2)
C1 C2 H2 125.9
C3 C2 H2 125.9
C4 C3 C2 106.8(2)
C4 C3 H3 126.6
C2 C3 H3 126.6
N1 C4 C3 109.0(2)
N1 C4 H4 125.5
C3 C4 H4 125.5
O1 C5 C1 119.9(2)
O1 C5 C6 121.2(2)
C1 C5 C6 118.9(2)
C7 C6 C5 121.2(2)
C7 C6 H6 119.4
C5 C6 H6 119.4
C6 C7 C8 129.7(2)
C6 C7 H7 115.2
C8 C7 H7 115.2
C9 C8 C13 115.3(2)
C9 C8 C7 120.0(2)
C13 C8 C7 124.7(2)
C10 C9 C8 123.2(2)
C10 C9 H9 118.4
C8 C9 H9 118.4
C9 C10 C11 121.1(2)
C9 C10 H10 119.4
C11 C10 H10 119.4
N2 C11 C10 121.6(2)
N2 C11 C12 122.2(2)
C10 C11 C12 116.3(2)
C13 C12 C11 121.7(2)
C13 C12 H12 119.2
C11 C12 H12 119.2
C12 C13 C8 122.4(2)
C12 C13 H13 118.8
C8 C13 H13 118.8
N2 C14 H14A 109.5
N2 C14 H14B 109.5
H14A C14 H14B 109.5
N2 C14 H14C 109.5
H14A C14 H14C 109.5
H14B C14 H14C 109.5
N2 C15 H15A 109.5
N2 C15 H15B 109.5
H15A C15 H15B 109.5
N2 C15 H15C 109.5
H15A C15 H15C 109.5
H15B C15 H15C 109.5

loop_
_geom_bond_atom_site_label_1
_geom_bond_atom_site_label_2
_geom_bond_distance
O1 C5 1.244(2)
N1 C4 1.339(3)
N1 C1 1.361(3)
N1 H1A 0.8600
N2 C11 1.364(3)
N2 C15 1.443(3)
N2 C14 1.449(3)
C1 C2 1.379(3)
C1 C5 1.442(3)
C2 C3 1.383(3)
C2 H2 0.9300
C3 C4 1.360(3)
C3 H3 0.9300
C4 H4 0.9300
C5 C6 1.460(3)
C6 C7 1.329(3)
C6 H6 0.9300
C7 C8 1.446(3)
C7 H7 0.9300
C8 C9 1.388(3)
C8 C13 1.392(3)
C9 C10 1.367(3)
C9 H9 0.9300
C10 C11 1.391(3)
C10 H10 0.9300
C11 C12 1.402(3)
C12 C13 1.366(3)
C12 H12 0.9300
C13 H13 0.9300
C14 H14A 0.9600
C14 H14B 0.9600
C14 H14C 0.9600
C15 H15A 0.9600
C15 H15B 0.9600
C15 H15C 0.9600

loop_
_geom_hbond_atom_site_label_D
_geom_hbond_atom_site_label_H
_geom_hbond_atom_site_label_A
_geom_hbond_site_symmetry_A
_geom_hbond_distance_DH
_geom_hbond_distance_HA
_geom_hbond_distance_DA
_geom_hbond_angle_DHA
N1 H1A O1 3_657 0.86 2.01 2.832(2) 161.0
C7 H7 O1 . 0.93 2.44 2.797(3) 103.0

loop_
_geom_torsion_atom_site_label_1
_geom_torsion_atom_site_label_2
_geom_torsion_atom_site_label_3
_geom_torsion_atom_site_label_4
_geom_torsion
C4 N1 C1 C2 0.2(3)
C4 N1 C1 C5 -179.3(2)
N1 C1 C2 C3 -0.1(3)
C5 C1 C2 C3 179.4(2)
C1 C2 C3 C4 0.0(3)
C1 N1 C4 C3 -0.2(3)
C2 C3 C4 N1 0.1(3)
N1 C1 C5 O1 -1.6(3)
C2 C1 C5 O1 179.0(2)
N1 C1 C5 C6 176.55(19)
C2 C1 C5 C6 -2.9(4)
O1 C5 C6 C7 7.9(3)
C1 C5 C6 C7 -170.3(2)
C5 C6 C7 C8 179.5(2)
C6 C7 C8 C9 -172.4(2)
C6 C7 C8 C13 7.1(4)
C13 C8 C9 C10 -0.4(4)
C7 C8 C9 C10 179.2(2)
C8 C9 C10 C11 0.1(4)
C15 N2 C11 C10 177.3(3)
C14 N2 C11 C10 1.7(3)
C15 N2 C11 C12 -4.6(4)
C14 N2 C11 C12 179.8(2)
C9 C10 C11 N2 178.2(2)
C9 C10 C11 C12 0.0(4)
N2 C11 C12 C13 -178.0(2)
C10 C11 C12 C13 0.2(3)
C11 C12 C13 C8 -0.5(4)
C9 C8 C13 C12 0.6(3)
C7 C8 C13 C12 -179.0(2)

loop_
_cod_related_entry_id
_cod_related_entry_database
_cod_related_entry_code
1 ChemSpider 30655494
